data_7042182
loop_
_publ_author_name
'Rahaman, Ahibur'
'Gimbert-Suri\~nach, Carolina'
'Ficks, Arne'
'Ball, Graham E.'
'Bhadbhade, Mohan'
'Haukka, Matti'
'Higham, Lee'
'Nordlander, Ebbe'
'Colbran, Stephen B.'

_publ_section_title
;
 Bridgehead isomer effects in bis(phosphido)-bridged diiron hexacarbonyl
 proton reduction electrocatalysts.
;
_journal_issue 10
_journal_name_full 'Dalton transactions (Cambridge, England : 2003)'
_journal_page_first 3207
_journal_page_last 3222
_journal_paper_doi 10.1039/c6dt01494a
_journal_volume 46
_journal_year 2017
_chemical_formula_moiety 'C18 H12 Fe2 O6 P2'
_chemical_formula_sum 'C18 H12 Fe2 O6 P2'
_chemical_formula_weight 497.92
_chemical_name_systematic
;
 ?
;
_space_group_crystal_system triclinic
_space_group_IT_number 2
_space_group_name_Hall '-P 1'
_space_group_name_H-M_alt 'P -1'
_symmetry_space_group_name_Hall '-P 1'
_symmetry_space_group_name_H-M 'P -1'
_atom_sites_solution_hydrogens mixed
_audit_creation_method SHELXL-2013
_audit_update_record
;
2016-04-13 deposited with the CCDC.
2017-02-07 downloaded from the CCDC.
;
_cell_angle_alpha 96.863(3)
_cell_angle_beta 98.726(3)
_cell_angle_gamma 111.771(4)
_cell_formula_units_Z 2
_cell_length_a 8.9932(4)
_cell_length_b 10.0403(4)
_cell_length_c 12.2463(5)
_cell_measurement_reflns_used 10235
_cell_measurement_temperature 170(2)
_cell_measurement_theta_max 30.6890?
_cell_measurement_theta_min 2.4900
_cell_volume 996.23(8)
_computing_cell_refinement
;
CrysAlisPro, Agilent Technologies,
Version 1.171.36.32 (release 02-08-2013 CrysAlis171 .NET)
(compiled Aug  2 2013,16:46:58)
;
_computing_data_collection
;
CrysAlisPro, Agilent Technologies,
Version 1.171.36.32 (release 02-08-2013 CrysAlis171 .NET)
(compiled Aug  2 2013,16:46:58)
;
_computing_data_reduction
;
CrysAlisPro, Agilent Technologies,
Version 1.171.36.32 (release 02-08-2013 CrysAlis171 .NET)
(compiled Aug  2 2013,16:46:58)
;
_computing_molecular_graphics 'CrystaMaker (CrystalMaker Software ltd., 2012)'
_computing_publication_material 'SHELXL-2013 (Sheldrick, 2013)'
_computing_structure_refinement 'SHELXL-2013 (Sheldrick, 2013)'
_computing_structure_solution 'SUPERFLIP (Palatinus & Chapuis, 2007)'
_diffrn_ambient_temperature 170(2)
_diffrn_detector_area_resol_mean 16.0107
_diffrn_measured_fraction_theta_full 1.000
_diffrn_measured_fraction_theta_max 0.999
_diffrn_measurement_device '\k-geometry diffractometer'
_diffrn_measurement_device_type 'SuperNova, Single source at offset, Eos'
_diffrn_measurement_method '\f scans and \w scans with \k offset'
_diffrn_radiation_monochromator mirror
_diffrn_radiation_type MoK\a
_diffrn_radiation_wavelength 0.71073
_diffrn_reflns_av_R_equivalents 0.0230
_diffrn_reflns_av_unetI/netI 0.0244
_diffrn_reflns_Laue_measured_fraction_full 1.000
_diffrn_reflns_Laue_measured_fraction_max 0.999
_diffrn_reflns_limit_h_max 11
_diffrn_reflns_limit_h_min -11
_diffrn_reflns_limit_k_max 13
_diffrn_reflns_limit_k_min -13
_diffrn_reflns_limit_l_max 16
_diffrn_reflns_limit_l_min -16
_diffrn_reflns_number 15414
_diffrn_reflns_point_group_measured_fraction_full 1.000
_diffrn_reflns_point_group_measured_fraction_max 0.999
_diffrn_reflns_theta_full 25.242
_diffrn_reflns_theta_max 28.249
_diffrn_reflns_theta_min 2.225
_diffrn_source micro-source
_exptl_absorpt_coefficient_mu 1.648
_exptl_absorpt_correction_T_max 0.728
_exptl_absorpt_correction_T_min 0.656
_exptl_absorpt_correction_type gaussian
_exptl_absorpt_process_details
;
CrysAlisPro, Agilent Technologies,
Version 1.171.36.28 (release 01-02-2013 CrysAlis171 .NET)
(compiled Feb  1 2013,16:14:44)
Numerical absorption correction based on gaussian integration over
a multifaceted crystal model
;
_exptl_crystal_colour yellow
_exptl_crystal_density_diffrn 1.660
_exptl_crystal_description block
_exptl_crystal_F_000 500
_exptl_crystal_size_max 0.377
_exptl_crystal_size_mid 0.267
_exptl_crystal_size_min 0.225
_refine_diff_density_max 0.307
_refine_diff_density_min -0.342
_refine_diff_density_rms 0.062
_refine_ls_extinction_method none
_refine_ls_goodness_of_fit_ref 1.052
_refine_ls_hydrogen_treatment mixed
_refine_ls_matrix_type full
_refine_ls_number_parameters 261
_refine_ls_number_reflns 4923
_refine_ls_number_restraints 0
_refine_ls_restrained_S_all 1.052
_refine_ls_R_factor_all 0.0267
_refine_ls_R_factor_gt 0.0236
_refine_ls_shift/su_max 0.001
_refine_ls_shift/su_mean 0.000
_refine_ls_structure_factor_coef Fsqd
_refine_ls_weighting_details 'w=1/[\s^2^(Fo^2^)+(0.0292P)^2^+0.2442P] where P=(Fo^2^+2Fc^2^)/3'
_refine_ls_weighting_scheme calc
_refine_ls_wR_factor_gt 0.0592
_refine_ls_wR_factor_ref 0.0611
_reflns_Friedel_coverage 0.000
_reflns_number_gt 4493
_reflns_number_total 4923
_reflns_threshold_expression 'I > 2\s(I)'
_cod_data_source_file c6dt01494a2.cif
_cod_data_source_block ar95a
_cod_depositor_comments 'Adding full bibliography for 7042178--7042182.cif.'
_cod_database_code 7042182
_shelx_space_group_comment
;
The symmetry employed for this shelxl refinement is uniquely defined
by the following loop, which should always be used as a source of
symmetry information in preference to the above space-group names.
They are only intended as comments.
;
_shelx_estimated_absorpt_t_min 0.576
_shelx_estimated_absorpt_t_max 0.708
_shelxl_version_number 2013-4

loop_
_space_group_symop_operation_xyz
'x, y, z'
'-x, -y, -z'

loop_
_atom_site_label
_atom_site_type_symbol
_atom_site_fract_x
_atom_site_fract_y
_atom_site_fract_z
_atom_site_U_iso_or_equiv
_atom_site_adp_type
_atom_site_occupancy
_atom_site_site_symmetry_order
_atom_site_calc_flag
_atom_site_refinement_flags_posn
_atom_site_refinement_flags_adp
Fe1 Fe 0.20624(2) 0.43536(2) 0.81403(2) 0.01952(6) Uani 1 1 d . .
Fe2 Fe 0.33121(2) 0.30566(2) 0.67330(2) 0.01994(6) Uani 1 1 d . .
P1 P 0.13063(4) 0.19750(4) 0.75772(3) 0.01998(8) Uani 1 1 d . .
P2 P 0.16192(4) 0.41416(4) 0.62901(3) 0.02015(8) Uani 1 1 d . .
O1 O -0.08593(15) 0.47011(15) 0.86459(11) 0.0412(3) Uani 1 1 d . .
O2 O 0.34114(14) 0.42436(13) 1.04448(9) 0.0308(2) Uani 1 1 d . .
O3 O 0.44593(17) 0.73593(14) 0.83804(12) 0.0475(4) Uani 1 1 d . .
O4 O 0.22902(17) 0.10170(15) 0.45927(11) 0.0451(3) Uani 1 1 d . .
O5 O 0.56402(15) 0.20583(16) 0.79605(12) 0.0455(3) Uani 1 1 d . .
O6 O 0.60248(16) 0.56034(17) 0.63840(14) 0.0544(4) Uani 1 1 d . .
C1 C 0.02803(19) 0.45683(17) 0.84410(13) 0.0270(3) Uani 1 1 d . .
C2 C 0.28973(17) 0.42633(16) 0.95400(13) 0.0233(3) Uani 1 1 d . .
C3 C 0.3516(2) 0.61980(18) 0.82795(13) 0.0294(3) Uani 1 1 d . .
C4 C 0.27059(19) 0.18022(18) 0.54353(14) 0.0282(3) Uani 1 1 d . .
C5 C 0.47189(19) 0.24514(18) 0.75176(14) 0.0286(3) Uani 1 1 d . .
C6 C 0.4974(2) 0.46148(19) 0.65146(15) 0.0318(4) Uani 1 1 d . .
C7 C 0.12855(18) 0.06390(16) 0.84496(12) 0.0229(3) Uani 1 1 d . .
C8 C -0.0130(2) -0.06415(17) 0.82616(14) 0.0296(3) Uani 1 1 d . .
H8 H -0.1073 -0.0764 0.7723 0.036 Uiso 1 1 calc R U
C9 C -0.0156(2) -0.17307(19) 0.88626(17) 0.0391(4) Uani 1 1 d . .
H9 H -0.1115 -0.2605 0.8727 0.047 Uiso 1 1 calc R U
C10 C 0.1197(3) -0.1558(2) 0.96541(16) 0.0398(4) Uani 1 1 d . .
H10 H 0.1169 -0.2314 1.0058 0.048 Uiso 1 1 calc R U
C11 C 0.2594(2) -0.0287(2) 0.98622(14) 0.0352(4) Uani 1 1 d . .
H11 H 0.3522 -0.0166 1.0414 0.042 Uiso 1 1 calc R U
C12 C 0.2640(2) 0.08157(17) 0.92632(13) 0.0285(3) Uani 1 1 d . .
H12 H 0.3599 0.1692 0.9410 0.034 Uiso 1 1 calc R U
C13 C -0.03801(17) 0.31207(15) 0.53586(12) 0.0211(3) Uani 1 1 d . .
C14 C -0.04809(19) 0.27036(18) 0.42149(13) 0.0268(3) Uani 1 1 d . .
H14 H 0.0490 0.2967 0.3926 0.032 Uiso 1 1 calc R U
C15 C -0.1989(2) 0.19061(19) 0.34953(13) 0.0301(3) Uani 1 1 d . .
H15 H -0.2049 0.1635 0.2715 0.036 Uiso 1 1 calc R U
C16 C -0.34114(19) 0.15025(18) 0.39106(14) 0.0302(3) Uani 1 1 d . .
H16 H -0.4444 0.0951 0.3417 0.036 Uiso 1 1 calc R U
C17 C -0.33226(19) 0.19033(19) 0.50427(14) 0.0317(4) Uani 1 1 d . .
H17 H -0.4296 0.1623 0.5329 0.038 Uiso 1 1 calc R U
C18 C -0.18176(19) 0.27147(18) 0.57668(13) 0.0277(3) Uani 1 1 d . .
H18 H -0.1768 0.2995 0.6545 0.033 Uiso 1 1 calc R U
H1 H -0.016(2) 0.124(2) 0.6920(15) 0.030(5) Uiso 1 1 d . .
H2 H 0.220(2) 0.527(2) 0.5843(15) 0.034(5) Uiso 1 1 d . .

loop_
_atom_site_aniso_label
_atom_site_aniso_U_11
_atom_site_aniso_U_22
_atom_site_aniso_U_33
_atom_site_aniso_U_23
_atom_site_aniso_U_13
_atom_site_aniso_U_12
Fe1 0.02095(11) 0.01579(10) 0.02002(11) 0.00184(8) 0.00128(8) 0.00694(8)
Fe2 0.01759(10) 0.01982(11) 0.02172(11) 0.00361(8) 0.00272(8) 0.00732(8)
P1 0.01999(17) 0.01567(17) 0.02270(18) 0.00289(14) 0.00309(14) 0.00610(14)
P2 0.01984(17) 0.01816(17) 0.02134(18) 0.00389(14) 0.00178(14) 0.00726(14)
O1 0.0344(7) 0.0435(8) 0.0476(8) -0.0033(6) 0.0083(6) 0.0215(6)
O2 0.0286(6) 0.0370(7) 0.0236(6) 0.0079(5) 0.0030(4) 0.0098(5)
O3 0.0485(8) 0.0232(6) 0.0484(8) 0.0098(6) -0.0146(6) -0.0020(6)
O4 0.0521(8) 0.0457(8) 0.0340(7) -0.0108(6) -0.0058(6) 0.0269(7)
O5 0.0337(7) 0.0604(9) 0.0519(8) 0.0238(7) 0.0049(6) 0.0269(7)
O6 0.0360(7) 0.0477(9) 0.0700(10) 0.0239(8) 0.0166(7) 0.0003(6)
C1 0.0302(8) 0.0225(7) 0.0256(7) -0.0010(6) 0.0014(6) 0.0110(6)
C2 0.0207(7) 0.0187(7) 0.0286(8) 0.0034(6) 0.0062(6) 0.0057(5)
C3 0.0333(8) 0.0242(8) 0.0244(8) 0.0043(6) -0.0058(6) 0.0090(7)
C4 0.0244(7) 0.0305(8) 0.0317(8) 0.0037(7) 0.0021(6) 0.0153(6)
C5 0.0245(7) 0.0314(8) 0.0297(8) 0.0069(7) 0.0052(6) 0.0106(6)
C6 0.0253(8) 0.0348(9) 0.0347(9) 0.0093(7) 0.0062(7) 0.0107(7)
C7 0.0292(7) 0.0174(7) 0.0257(7) 0.0048(6) 0.0113(6) 0.0110(6)
C8 0.0306(8) 0.0238(8) 0.0359(9) 0.0062(7) 0.0156(7) 0.0090(6)
C9 0.0482(10) 0.0238(8) 0.0475(11) 0.0126(8) 0.0274(9) 0.0084(8)
C10 0.0658(13) 0.0293(9) 0.0364(9) 0.0175(8) 0.0256(9) 0.0232(9)
C11 0.0542(11) 0.0334(9) 0.0276(8) 0.0107(7) 0.0110(8) 0.0256(8)
C12 0.0363(8) 0.0237(8) 0.0269(8) 0.0061(6) 0.0080(7) 0.0128(7)
C13 0.0205(7) 0.0199(7) 0.0228(7) 0.0030(5) 0.0003(5) 0.0099(5)
C14 0.0274(8) 0.0320(8) 0.0250(7) 0.0034(6) 0.0037(6) 0.0176(7)
C15 0.0364(9) 0.0327(9) 0.0234(7) -0.0020(6) -0.0001(6) 0.0208(7)
C16 0.0258(8) 0.0259(8) 0.0341(9) 0.0006(7) -0.0058(6) 0.0109(6)
C17 0.0217(7) 0.0357(9) 0.0349(9) 0.0057(7) 0.0044(6) 0.0091(7)
C18 0.0252(7) 0.0329(8) 0.0242(7) 0.0040(6) 0.0039(6) 0.0118(6)

loop_
_atom_type_symbol
_atom_type_description
_atom_type_scat_dispersion_real
_atom_type_scat_dispersion_imag
_atom_type_scat_source
C C 0.0033 0.0016 'International Tables Vol C Tables 4.2.6.8 and 6.1.1.4'
H H 0.0000 0.0000 'International Tables Vol C Tables 4.2.6.8 and 6.1.1.4'
O O 0.0106 0.0060 'International Tables Vol C Tables 4.2.6.8 and 6.1.1.4'
P P 0.1023 0.0942 'International Tables Vol C Tables 4.2.6.8 and 6.1.1.4'
Fe Fe 0.3463 0.8444 'International Tables Vol C Tables 4.2.6.8 and 6.1.1.4'

loop_
_geom_angle_atom_site_label_1
_geom_angle_atom_site_label_2
_geom_angle_atom_site_label_3
_geom_angle
C1 Fe1 C2 96.69(7)
C1 Fe1 C3 103.65(8)
C2 Fe1 C3 91.83(7)
C1 Fe1 P2 101.69(5)
C2 Fe1 P2 160.75(5)
C3 Fe1 P2 89.41(5)
C1 Fe1 P1 105.48(5)
C2 Fe1 P1 91.40(5)
C3 Fe1 P1 150.10(6)
P2 Fe1 P1 78.260(16)
C1 Fe1 Fe2 146.85(5)
C2 Fe1 Fe2 107.60(5)
C3 Fe1 Fe2 97.89(6)
P2 Fe1 Fe2 53.242(12)
P1 Fe1 Fe2 52.994(12)
C4 Fe2 C5 100.27(7)
C4 Fe2 C6 103.57(8)
C5 Fe2 C6 91.41(7)
C4 Fe2 P1 101.07(5)
C5 Fe2 P1 93.78(5)
C6 Fe2 P1 153.46(6)
C4 Fe2 P2 96.67(5)
C5 Fe2 P2 162.39(6)
C6 Fe2 P2 89.26(5)
P1 Fe2 P2 78.186(15)
C4 Fe2 Fe1 140.58(5)
C5 Fe2 Fe1 109.72(5)
C6 Fe2 Fe1 100.72(6)
P1 Fe2 Fe1 53.134(12)
P2 Fe2 Fe1 52.980(12)
C7 P1 Fe2 124.96(5)
C7 P1 Fe1 127.31(5)
Fe2 P1 Fe1 73.873(14)
C7 P1 H1 98.0(8)
Fe2 P1 H1 116.4(7)
Fe1 P1 H1 117.3(8)
C13 P2 Fe1 123.69(5)
C13 P2 Fe2 120.63(5)
Fe1 P2 Fe2 73.778(14)
C13 P2 H2 102.1(8)
Fe1 P2 H2 120.4(8)
Fe2 P2 H2 115.6(8)
O1 C1 Fe1 179.18(15)
O2 C2 Fe1 177.57(14)
O3 C3 Fe1 178.64(15)
O4 C4 Fe2 178.10(14)
O5 C5 Fe2 176.17(15)
O6 C6 Fe2 179.54(18)
C12 C7 C8 119.26(14)
C12 C7 P1 122.52(12)
C8 C7 P1 118.16(12)
C9 C8 C7 119.82(16)
C9 C8 H8 120.1
C7 C8 H8 120.1
C10 C9 C8 120.59(17)
C10 C9 H9 119.7
C8 C9 H9 119.7
C9 C10 C11 120.17(16)
C9 C10 H10 119.9
C11 C10 H10 119.9
C10 C11 C12 119.93(17)
C10 C11 H11 120.0
C12 C11 H11 120.0
C11 C12 C7 120.20(16)
C11 C12 H12 119.9
C7 C12 H12 119.9
C14 C13 C18 118.91(14)
C14 C13 P2 119.53(11)
C18 C13 P2 121.54(11)
C15 C14 C13 120.39(14)
C15 C14 H14 119.8
C13 C14 H14 119.8
C16 C15 C14 120.24(15)
C16 C15 H15 119.9
C14 C15 H15 119.9
C17 C16 C15 119.76(15)
C17 C16 H16 120.1
C15 C16 H16 120.1
C16 C17 C18 120.33(15)
C16 C17 H17 119.8
C18 C17 H17 119.8
C17 C18 C13 120.36(15)
C17 C18 H18 119.8
C13 C18 H18 119.8

loop_
_geom_bond_atom_site_label_1
_geom_bond_atom_site_label_2
_geom_bond_distance
_geom_bond_publ_flag
Fe1 C1 1.7796(16) yes
Fe1 C2 1.7909(16) yes
Fe1 C3 1.7969(17) yes
Fe1 P2 2.2104(4) yes
Fe1 P1 2.2138(4) yes
Fe1 Fe2 2.6582(3) yes
Fe2 C4 1.7771(17) yes
Fe2 C5 1.7983(16) yes
Fe2 C6 1.7998(17) yes
Fe2 P1 2.2097(4) yes
Fe2 P2 2.2180(4) yes
P1 C7 1.8086(15) ?
P1 H1 1.323(18) ?
P2 C13 1.8210(15) ?
P2 H2 1.288(19) ?
O1 C1 1.1413(19) ?
O2 C2 1.1394(18) ?
O3 C3 1.138(2) ?
O4 C4 1.138(2) ?
O5 C5 1.137(2) ?
O6 C6 1.137(2) ?
C7 C12 1.392(2) ?
C7 C8 1.398(2) ?
C8 C9 1.385(2) ?
C8 H8 0.9500 ?
C9 C10 1.376(3) ?
C9 H9 0.9500 ?
C10 C11 1.381(3) ?
C10 H10 0.9500 ?
C11 C12 1.391(2) ?
C11 H11 0.9500 ?
C12 H12 0.9500 ?
C13 C14 1.392(2) ?
C13 C18 1.393(2) ?
C14 C15 1.386(2) ?
C14 H14 0.9500 ?
C15 C16 1.386(2) ?
C15 H15 0.9500 ?
C16 C17 1.378(2) ?
C16 H16 0.9500 ?
C17 C18 1.388(2) ?
C17 H17 0.9500 ?
C18 H18 0.9500 ?
